data_7158555
loop_
_publ_author_name
'BRAIA, Nabila'
'Merabet-Khelassi, Mounia'
'TOFFANO, martial'
'Guillot, R\'egis'
'Aribi-Zouioueche, Louisa'

_publ_section_title
;
 Access to valuable building blocks by regio-and enantioselective
 ring-opening of itaconic anhydride using lipase catalysis.
;
_journal_name_full 'Organic &amp; Biomolecular Chemistry'
_journal_paper_doi 10.1039/D2OB00047D
_journal_year 2022
_chemical_formula_moiety 'C15 H26 O4'
_chemical_formula_sum 'C15 H26 O4'
_chemical_formula_weight 270.36
_space_group_crystal_system triclinic
_space_group_IT_number 2
_space_group_name_Hall '-P 1'
_space_group_name_H-M_alt 'P -1'
_atom_sites_solution_hydrogens geom
_atom_sites_solution_primary difmap
_audit_creation_method SHELXL-2018/3
_audit_update_record
;
2021-06-08 deposited with the CCDC.	2022-03-03 downloaded from the CCDC.
;
_cell_angle_alpha 87.791(9)
_cell_angle_beta 87.437(9)
_cell_angle_gamma 66.595(8)
_cell_formula_units_Z 2
_cell_length_a 5.3029(14)
_cell_length_b 5.4415(15)
_cell_length_c 28.824(8)
_cell_measurement_reflns_used 2901
_cell_measurement_temperature 100(1)
_cell_measurement_theta_max 28.04
_cell_measurement_theta_min 2.83
_cell_volume 762.3(4)
_computing_cell_refinement 'Bruker SAINT'
_computing_data_collection 'Bruker APEX3'
_computing_data_reduction 'Bruker SAINT'
_computing_structure_refinement 'SHELXL-2018/3 (Sheldrick, 2018)'
_computing_structure_solution 'SHELXS-97 (Sheldrick 2008)'
_diffrn_ambient_temperature 100(1)
_diffrn_measured_fraction_theta_full 0.999
_diffrn_measured_fraction_theta_max 0.994
_diffrn_measurement_device_type 'Bruker VENTURE PHOTON100 CMOS'
_diffrn_measurement_method '\f and \w scans'
_diffrn_radiation_probe x-ray
_diffrn_radiation_type MoK\a
_diffrn_radiation_wavelength 0.71073
_diffrn_reflns_av_R_equivalents 0.3134
_diffrn_reflns_av_unetI/netI 0.3721
_diffrn_reflns_Laue_measured_fraction_full 0.999
_diffrn_reflns_Laue_measured_fraction_max 0.994
_diffrn_reflns_limit_h_max 7
_diffrn_reflns_limit_h_min -7
_diffrn_reflns_limit_k_max 7
_diffrn_reflns_limit_k_min -7
_diffrn_reflns_limit_l_max 41
_diffrn_reflns_limit_l_min -41
_diffrn_reflns_number 24402
_diffrn_reflns_point_group_measured_fraction_full 0.999
_diffrn_reflns_point_group_measured_fraction_max 0.994
_diffrn_reflns_theta_full 25.000
_diffrn_reflns_theta_max 30.538
_diffrn_reflns_theta_min 2.830
_exptl_absorpt_coefficient_mu 0.084
_exptl_absorpt_correction_T_max 0.9461
_exptl_absorpt_correction_T_min 0.7893
_exptl_absorpt_correction_type multi-scan
_exptl_absorpt_process_details 'Bruker APEX3'
_exptl_crystal_colour colorless
_exptl_crystal_density_diffrn 1.178
_exptl_crystal_description needle
_exptl_crystal_F_000 296
_exptl_crystal_size_max 0.130
_exptl_crystal_size_mid 0.030
_exptl_crystal_size_min 0.020
_refine_diff_density_max 0.308
_refine_diff_density_min -0.289
_refine_diff_density_rms 0.064
_refine_ls_extinction_method none
_refine_ls_goodness_of_fit_ref 0.952
_refine_ls_hydrogen_treatment constr
_refine_ls_matrix_type full
_refine_ls_number_parameters 173
_refine_ls_number_reflns 4654
_refine_ls_number_restraints 0
_refine_ls_restrained_S_all 0.952
_refine_ls_R_factor_all 0.2800
_refine_ls_R_factor_gt 0.0945
_refine_ls_shift/su_max 0.000
_refine_ls_shift/su_mean 0.000
_refine_ls_structure_factor_coef Fsqd
_refine_ls_weighting_details 'w=1/[\s^2^(Fo^2^)+(0.0361P)^2^] where P=(Fo^2^+2Fc^2^)/3'
_refine_ls_weighting_scheme calc
_refine_ls_wR_factor_gt 0.1204
_refine_ls_wR_factor_ref 0.1471
_reflns_Friedel_coverage 0.000
_reflns_number_gt 1863
_reflns_number_total 4654
_reflns_threshold_expression 'I > 2\s(I)'
_cod_data_source_file d2ob00047d2.cif
_cod_data_source_block mo_v463GuillotICMMO
_cod_database_code 7158555
_shelx_space_group_comment
;
The symmetry employed for this shelxl refinement is uniquely defined
by the following loop, which should always be used as a source of
symmetry information in preference to the above space-group names.
They are only intended as comments.
;
_shelx_estimated_absorpt_t_min 0.993
_shelx_estimated_absorpt_t_max 0.999

loop_
_space_group_symop_operation_xyz
'x, y, z'
'-x, -y, -z'

loop_
_atom_site_label
_atom_site_type_symbol
_atom_site_fract_x
_atom_site_fract_y
_atom_site_fract_z
_atom_site_U_iso_or_equiv
_atom_site_adp_type
_atom_site_occupancy
_atom_site_site_symmetry_order
_atom_site_calc_flag
_atom_site_refinement_flags_posn
_atom_site_refinement_flags_adp
_atom_site_refinement_flags_occupancy
_atom_site_disorder_assembly
_atom_site_disorder_group
C1 C 0.2751(4) 0.5178(5) 0.45563(8) 0.0128(5) Uani 1 1 d . . . . .
C2 C 0.4920(4) 0.5312(4) 0.42229(8) 0.0111(5) Uani 1 1 d . . . . .
C3 C 0.4128(4) 0.7799(4) 0.39265(8) 0.0131(5) Uani 1 1 d . . . . .
H3A H 0.577838 0.780282 0.375219 0.016 Uiso 1 1 calc R U . . .
H3B H 0.343273 0.937804 0.412828 0.016 Uiso 1 1 calc R U . . .
C4 C 0.1955(4) 0.8034(5) 0.35876(8) 0.0127(5) Uani 1 1 d . . . . .
C5 C 0.7415(4) 0.3367(4) 0.42074(8) 0.0172(6) Uani 1 1 d . . . . .
H5A H 0.784377 0.185239 0.441142 0.021 Uiso 1 1 calc R U . . .
H5B H 0.877353 0.348760 0.399217 0.021 Uiso 1 1 calc R U . . .
C6 C -0.1017(4) 1.0822(4) 0.30231(8) 0.0176(6) Uani 1 1 d . . . . .
H6A H -0.266238 1.089877 0.320865 0.021 Uiso 1 1 calc R U . . .
H6B H -0.055918 0.938856 0.279345 0.021 Uiso 1 1 calc R U . . .
C7 C -0.1580(4) 1.3464(5) 0.27786(8) 0.0173(6) Uani 1 1 d . . . . .
H7A H 0.008921 1.336744 0.259844 0.021 Uiso 1 1 calc R U . . .
H7B H -0.200878 1.487266 0.301215 0.021 Uiso 1 1 calc R U . . .
C8 C -0.3966(4) 1.4223(5) 0.24527(8) 0.0193(6) Uani 1 1 d . . . . .
H8A H -0.352856 1.280829 0.222008 0.023 Uiso 1 1 calc R U . . .
H8B H -0.562565 1.430195 0.263389 0.023 Uiso 1 1 calc R U . . .
C9 C -0.4592(4) 1.6887(5) 0.22019(8) 0.0178(6) Uani 1 1 d . . . . .
H9A H -0.288839 1.685293 0.204163 0.021 Uiso 1 1 calc R U . . .
H9B H -0.516314 1.831583 0.243433 0.021 Uiso 1 1 calc R U . . .
C10 C -0.6823(4) 1.7585(5) 0.18483(8) 0.0196(6) Uani 1 1 d . . . . .
H10A H -0.852960 1.762760 0.200888 0.023 Uiso 1 1 calc R U . . .
H10B H -0.625672 1.615037 0.161686 0.023 Uiso 1 1 calc R U . . .
C11 C -0.7446(4) 2.0256(5) 0.15939(8) 0.0200(6) Uani 1 1 d . . . . .
H11A H -0.802158 2.169255 0.182493 0.024 Uiso 1 1 calc R U . . .
H11B H -0.573926 2.021686 0.143399 0.024 Uiso 1 1 calc R U . . .
C12 C -0.9675(4) 2.0941(5) 0.12387(8) 0.0218(6) Uani 1 1 d . . . . .
H12A H -0.908824 1.951617 0.100526 0.026 Uiso 1 1 calc R U . . .
H12B H -1.137449 2.095676 0.139777 0.026 Uiso 1 1 calc R U . . .
C13 C -1.0317(4) 2.3608(5) 0.09906(8) 0.0217(6) Uani 1 1 d . . . . .
H13A H -0.862001 2.358438 0.082930 0.026 Uiso 1 1 calc R U . . .
H13B H -1.088458 2.502895 0.122446 0.026 Uiso 1 1 calc R U . . .
C14 C -1.2560(4) 2.4314(5) 0.06386(9) 0.0277(7) Uani 1 1 d . . . . .
H14A H -1.424705 2.430021 0.079802 0.033 Uiso 1 1 calc R U . . .
H14B H -1.197517 2.291789 0.040006 0.033 Uiso 1 1 calc R U . . .
C15 C -1.3234(4) 2.7030(5) 0.03989(9) 0.0319(7) Uani 1 1 d . . . . .
H15A H -1.386524 2.843235 0.063155 0.048 Uiso 1 1 calc R U . . .
H15B H -1.468546 2.735799 0.017681 0.048 Uiso 1 1 calc R U . . .
H15C H -1.158526 2.704980 0.023396 0.048 Uiso 1 1 calc R U . . .
O1 O 0.0642(2) 0.7128(3) 0.46438(5) 0.0154(4) Uani 1 1 d . . . . .
O2 O 0.3345(2) 0.2782(3) 0.47533(5) 0.0167(4) Uani 1 1 d . . . . .
H2 H 0.205011 0.283300 0.493689 0.025 Uiso 1 1 calc R U . . .
O3 O 0.0926(3) 0.6428(3) 0.35559(5) 0.0199(4) Uani 1 1 d . . . . .
O4 O 0.1277(2) 1.0264(3) 0.33244(5) 0.0163(4) Uani 1 1 d . . . . .

loop_
_atom_site_aniso_label
_atom_site_aniso_U_11
_atom_site_aniso_U_22
_atom_site_aniso_U_33
_atom_site_aniso_U_23
_atom_site_aniso_U_13
_atom_site_aniso_U_12
C1 0.0148(11) 0.0125(14) 0.0128(14) 0.0022(11) -0.0046(9) -0.0070(10)
C2 0.0109(10) 0.0103(13) 0.0143(14) 0.0008(11) -0.0017(9) -0.0067(10)
C3 0.0098(10) 0.0122(13) 0.0179(14) -0.0018(11) 0.0009(9) -0.0050(9)
C4 0.0092(10) 0.0131(14) 0.0142(14) 0.0011(11) 0.0048(9) -0.0036(10)
C5 0.0167(11) 0.0138(14) 0.0204(15) 0.0050(12) 0.0003(10) -0.0060(11)
C6 0.0133(10) 0.0201(15) 0.0208(15) 0.0041(12) -0.0106(10) -0.0076(10)
C7 0.0184(11) 0.0170(14) 0.0187(15) 0.0051(12) -0.0051(10) -0.0093(10)
C8 0.0195(11) 0.0204(15) 0.0234(16) 0.0037(12) -0.0064(10) -0.0132(11)
C9 0.0193(11) 0.0178(14) 0.0198(15) 0.0054(12) -0.0067(10) -0.0108(11)
C10 0.0194(11) 0.0245(15) 0.0204(15) 0.0047(12) -0.0049(10) -0.0147(11)
C11 0.0224(11) 0.0189(15) 0.0220(16) 0.0048(12) -0.0057(10) -0.0115(11)
C12 0.0222(11) 0.0261(16) 0.0221(16) 0.0073(13) -0.0072(11) -0.0150(11)
C13 0.0210(11) 0.0248(15) 0.0231(16) 0.0064(13) -0.0062(11) -0.0129(11)
C14 0.0268(12) 0.0286(17) 0.0296(18) 0.0086(14) -0.0116(12) -0.0128(12)
C15 0.0334(13) 0.0306(17) 0.0306(18) 0.0081(14) -0.0129(12) -0.0110(13)
O1 0.0084(7) 0.0101(9) 0.0225(10) 0.0021(7) 0.0020(7) 0.0015(7)
O2 0.0133(7) 0.0126(10) 0.0212(10) 0.0041(8) 0.0062(7) -0.0029(7)
O3 0.0234(8) 0.0164(10) 0.0256(11) 0.0042(8) -0.0086(7) -0.0136(8)
O4 0.0166(7) 0.0159(10) 0.0195(10) 0.0060(8) -0.0086(7) -0.0094(7)

loop_
_atom_type_symbol
_atom_type_description
_atom_type_scat_dispersion_real
_atom_type_scat_dispersion_imag
_atom_type_scat_source
C C 0.0031 0.0016 'International Tables Vol C Tables 4.2.6.8 and 6.1.1.4'
H H 0.0000 0.0000 'International Tables Vol C Tables 4.2.6.8 and 6.1.1.4'
O O 0.0109 0.0061 'International Tables Vol C Tables 4.2.6.8 and 6.1.1.4'

loop_
_geom_angle_atom_site_label_1
_geom_angle_atom_site_label_2
_geom_angle_atom_site_label_3
_geom_angle
_geom_angle_site_symmetry_1
_geom_angle_site_symmetry_3
_geom_angle_publ_flag
O1 C1 O2 123.6(2) . . ?
O1 C1 C2 122.5(2) . . ?
O2 C1 C2 113.94(18) . . ?
C5 C2 C1 121.2(2) . . ?
C5 C2 C3 123.0(2) . . ?
C1 C2 C3 115.73(17) . . ?
C2 C3 C4 112.41(17) . . ?
C2 C3 H3A 109.1 . . ?
C4 C3 H3A 109.1 . . ?
C2 C3 H3B 109.1 . . ?
C4 C3 H3B 109.1 . . ?
H3A C3 H3B 107.9 . . ?
O3 C4 O4 123.6(2) . . ?
O3 C4 C3 124.8(2) . . ?
O4 C4 C3 111.64(18) . . ?
C2 C5 H5A 120.0 . . ?
C2 C5 H5B 120.0 . . ?
H5A C5 H5B 120.0 . . ?
O4 C6 C7 108.03(16) . . ?
O4 C6 H6A 110.1 . . ?
C7 C6 H6A 110.1 . . ?
O4 C6 H6B 110.1 . . ?
C7 C6 H6B 110.1 . . ?
H6A C6 H6B 108.4 . . ?
C6 C7 C8 111.89(17) . . ?
C6 C7 H7A 109.2 . . ?
C8 C7 H7A 109.2 . . ?
C6 C7 H7B 109.2 . . ?
C8 C7 H7B 109.2 . . ?
H7A C7 H7B 107.9 . . ?
C9 C8 C7 113.17(17) . . ?
C9 C8 H8A 108.9 . . ?
C7 C8 H8A 108.9 . . ?
C9 C8 H8B 108.9 . . ?
C7 C8 H8B 108.9 . . ?
H8A C8 H8B 107.8 . . ?
C8 C9 C10 114.00(17) . . ?
C8 C9 H9A 108.8 . . ?
C10 C9 H9A 108.8 . . ?
C8 C9 H9B 108.8 . . ?
C10 C9 H9B 108.8 . . ?
H9A C9 H9B 107.6 . . ?
C9 C10 C11 114.08(17) . . ?
C9 C10 H10A 108.7 . . ?
C11 C10 H10A 108.7 . . ?
C9 C10 H10B 108.7 . . ?
C11 C10 H10B 108.7 . . ?
H10A C10 H10B 107.6 . . ?
C12 C11 C10 113.88(17) . . ?
C12 C11 H11A 108.8 . . ?
C10 C11 H11A 108.8 . . ?
C12 C11 H11B 108.8 . . ?
C10 C11 H11B 108.8 . . ?
H11A C11 H11B 107.7 . . ?
C13 C12 C11 113.86(17) . . ?
C13 C12 H12A 108.8 . . ?
C11 C12 H12A 108.8 . . ?
C13 C12 H12B 108.8 . . ?
C11 C12 H12B 108.8 . . ?
H12A C12 H12B 107.7 . . ?
C12 C13 C14 114.10(18) . . ?
C12 C13 H13A 108.7 . . ?
C14 C13 H13A 108.7 . . ?
C12 C13 H13B 108.7 . . ?
C14 C13 H13B 108.7 . . ?
H13A C13 H13B 107.6 . . ?
C13 C14 C15 113.64(19) . . ?
C13 C14 H14A 108.8 . . ?
C15 C14 H14A 108.8 . . ?
C13 C14 H14B 108.8 . . ?
C15 C14 H14B 108.8 . . ?
H14A C14 H14B 107.7 . . ?
C14 C15 H15A 109.5 . . ?
C14 C15 H15B 109.5 . . ?
H15A C15 H15B 109.5 . . ?
C14 C15 H15C 109.5 . . ?
H15A C15 H15C 109.5 . . ?
H15B C15 H15C 109.5 . . ?
C1 O2 H2 109.5 . . ?
C4 O4 C6 115.69(16) . . ?

loop_
_geom_bond_atom_site_label_1
_geom_bond_atom_site_label_2
_geom_bond_distance
_geom_bond_site_symmetry_2
_geom_bond_publ_flag
C1 O1 1.222(2) . ?
C1 O2 1.325(3) . ?
C1 C2 1.488(3) . ?
C2 C5 1.326(3) . ?
C2 C3 1.493(3) . ?
C3 C4 1.507(3) . ?
C3 H3A 0.9900 . ?
C3 H3B 0.9900 . ?
C4 O3 1.208(2) . ?
C4 O4 1.336(3) . ?
C5 H5A 0.9500 . ?
C5 H5B 0.9500 . ?
C6 O4 1.452(2) . ?
C6 C7 1.501(3) . ?
C6 H6A 0.9900 . ?
C6 H6B 0.9900 . ?
C7 C8 1.521(3) . ?
C7 H7A 0.9900 . ?
C7 H7B 0.9900 . ?
C8 C9 1.514(3) . ?
C8 H8A 0.9900 . ?
C8 H8B 0.9900 . ?
C9 C10 1.518(3) . ?
C9 H9A 0.9900 . ?
C9 H9B 0.9900 . ?
C10 C11 1.523(3) . ?
C10 H10A 0.9900 . ?
C10 H10B 0.9900 . ?
C11 C12 1.521(3) . ?
C11 H11A 0.9900 . ?
C11 H11B 0.9900 . ?
C12 C13 1.511(3) . ?
C12 H12A 0.9900 . ?
C12 H12B 0.9900 . ?
C13 C14 1.518(3) . ?
C13 H13A 0.9900 . ?
C13 H13B 0.9900 . ?
C14 C15 1.521(3) . ?
C14 H14A 0.9900 . ?
C14 H14B 0.9900 . ?
C15 H15A 0.9800 . ?
C15 H15B 0.9800 . ?
C15 H15C 0.9800 . ?
O2 H2 0.8400 . ?
